data_2310149
loop_
_publ_author_name
'Ramadhar, Timothy R.'
'Zheng, Shao-Liang'
'Chen, Yu-Sheng'
'Clardy, Jon'

_publ_section_title
;
 Analysis of rapidly synthesized guest-filled porous complexes with
 synchrotron radiation: practical guidelines for the crystalline sponge
 method
;
_journal_coeditor_code PC5042
_journal_issue 1
_journal_name_full 'Acta Crystallographica Section A'
_journal_page_first
;
;
_journal_paper_doi 10.1107/S2053273314019573
_journal_volume 71
_journal_year 2015
_chemical_formula_moiety 'C36 H24 I6 N12 Zn3, 2.44(C10 H12 O)'
_chemical_formula_sum 'C60.41 H53.29 I6 N12 O2.44 Zn3'
_chemical_formula_weight 1943.90
_chemical_name_systematic
;
 ?
;
_space_group_crystal_system monoclinic
_space_group_IT_number 15
_space_group_name_Hall '-C 2yc'
_space_group_name_H-M_alt 'C 1 2/c 1'
_symmetry_space_group_name_Hall '-C 2yc'
_symmetry_space_group_name_H-M 'C 1 2/c 1'
_atom_sites_solution_hydrogens geom
_audit_creation_method
;
Olex2 1.2
(compiled 2014.05.21 svn.r2940 for OlexSys, GUI svn.r4846)
;
_cell_angle_alpha 90
_cell_angle_beta 103.4150(13)
_cell_angle_gamma 90
_cell_formula_units_Z 8
_cell_length_a 34.346(2)
_cell_length_b 15.1140(9)
_cell_length_c 32.5502(19)
_cell_measurement_reflns_used 9280
_cell_measurement_temperature 100(2)
_cell_measurement_theta_max 14.245
_cell_measurement_theta_min 2.233
_cell_volume 16436.0(17)
_computing_cell_refinement 'SAINT 8.32B (Bruker-AXS, 2013)'
_computing_data_collection 'APEX2 v2014.3 (Bruker-AXS, 2014)'
_computing_data_reduction 'SAINT 8.32B (Bruker-AXS, 2013)'
_computing_molecular_graphics 'Olex2 (Dolomanov et al., 2009)'
_computing_publication_material 'Olex2 (Dolomanov et al., 2009)'
_computing_structure_refinement 'SHELXL-2014 (Sheldrick, 2008)'
_computing_structure_solution 'SHELXTL XT-2014 (Sheldrick, 2008)'
_diffrn_ambient_temperature 100.0
_diffrn_measured_fraction_theta_full 0.940
_diffrn_measured_fraction_theta_max 0.960
_diffrn_measurement_device 'three-circle goniometer with fixed chi'
_diffrn_measurement_device_type 'Bruker D8 goniometer'
_diffrn_measurement_method 'omega and phi scans'
_diffrn_radiation_monochromator 'Si 1 1 1'
_diffrn_radiation_source synchrotron
_diffrn_radiation_type synchrotron
_diffrn_radiation_wavelength 0.41317
_diffrn_reflns_av_R_equivalents 0.0650
_diffrn_reflns_limit_h_max 40
_diffrn_reflns_limit_h_min -40
_diffrn_reflns_limit_k_max 17
_diffrn_reflns_limit_k_min -17
_diffrn_reflns_limit_l_max 38
_diffrn_reflns_limit_l_min -33
_diffrn_reflns_number 118509
_diffrn_reflns_theta_full 14.353
_diffrn_reflns_theta_max 14.252
_diffrn_reflns_theta_min 0.709
_exptl_absorpt_coefficient_mu 1.675
_exptl_absorpt_correction_T_max 0.9279
_exptl_absorpt_correction_T_min 0.8251
_exptl_absorpt_correction_type multi-scan
_exptl_absorpt_process_details
'SADABS-2012/1 (Bruker,2012) was used for absorption correction. wR2(int) was 0.1148 before and 0.0878 after correction. The Ratio of minimum to maximum transmission is 0.8892. The \l/2 correction factor is 0.0015.'
_exptl_crystal_colour colorless
_exptl_crystal_density_diffrn 1.571
_exptl_crystal_description prism
_exptl_crystal_F_000 7418
_exptl_crystal_size_max 0.18
_exptl_crystal_size_mid 0.06
_exptl_crystal_size_min 0.06
_refine_diff_density_max 2.545
_refine_diff_density_min -2.502
_refine_ls_extinction_method none
_refine_ls_goodness_of_fit_ref 1.038
_refine_ls_hydrogen_treatment constr
_refine_ls_matrix_type full
_refine_ls_number_parameters 847
_refine_ls_number_reflns 13986
_refine_ls_number_restraints 253
_refine_ls_restrained_S_all 1.038
_refine_ls_R_factor_all 0.0943
_refine_ls_R_factor_gt 0.0690
_refine_ls_shift/su_max 0.001
_refine_ls_shift/su_mean 0.000
_refine_ls_structure_factor_coef Fsqd
_refine_ls_weighting_details 'w=1/[\s^2^(Fo^2^)+(0.1800P)^2^+250.0000P] where P=(Fo^2^+2Fc^2^)/3'
_refine_ls_weighting_scheme calc
_refine_ls_wR_factor_gt 0.2093
_refine_ls_wR_factor_ref 0.2588
_reflns_number_gt 12328
_reflns_number_total 13986
_reflns_threshold_expression 'I > 2\s(I)'
_cod_data_source_file pc5042sup1.cif
_cod_data_source_block transanethole_a
_cod_original_cell_volume 16436.1(17)
_cod_database_code 2310149
_cod_database_fobs_code 2310149
_shelx_space_group_comment
;
The symmetry employed for this shelxl refinement is uniquely defined
by the following loop, which should always be used as a source of
symmetry information in preference to the above space-group names.
They are only intended as comments.
;
_shelx_estimated_absorpt_t_min 0.752
_shelx_estimated_absorpt_t_max 0.906
_shelxl_version_number 201.4

loop_
_space_group_symop_operation_xyz
'x, y, z'
'-x, y, -z+1/2'
'x+1/2, y+1/2, z'
'-x+1/2, y+1/2, -z+1/2'
'-x, -y, -z'
'x, -y, z-1/2'
'-x+1/2, -y+1/2, -z'
'x+1/2, -y+1/2, z-1/2'

loop_
_atom_site_type_symbol
_atom_site_label
_atom_site_fract_x
_atom_site_fract_y
_atom_site_fract_z
_atom_site_U_iso_or_equiv
_atom_site_adp_type
_atom_site_calc_flag
_atom_site_occupancy
_atom_site_disorder_assembly
_atom_site_disorder_group
C C1 0.5312(2) 0.5468(5) 0.5470(2) 0.0278(15) Uani d 1 . .
H H1 0.5107 0.5384 0.5619 0.033 Uiso calc 1 . .
C C2 0.5278(2) 0.6162(5) 0.5191(2) 0.0265(15) Uani d 1 . .
H H2 0.5052 0.6541 0.5143 0.032 Uiso calc 1 . .
C C3 0.5579(2) 0.6302(5) 0.4980(2) 0.0231(14) Uani d 1 . .
C C4 0.5894(2) 0.5704(5) 0.5039(2) 0.0289(15) Uani d 1 . .
H H4 0.6099 0.5769 0.4889 0.035 Uiso calc 1 . .
C C5 0.5904(2) 0.5014(5) 0.5319(2) 0.0305(16) Uani d 1 . .
H H5 0.6118 0.4602 0.5357 0.037 Uiso calc 1 . .
C C6 0.5559(2) 0.7081(5) 0.4694(2) 0.0234(14) Uani d 1 . .
C C7 0.5235(2) 0.8323(5) 0.4427(2) 0.0266(15) Uani d 1 . .
C C8 0.5754(2) 0.7811(5) 0.4180(2) 0.0284(15) Uani d 1 . .
C C9 0.6673(3) 0.7956(5) 0.3744(3) 0.0358(17) Uani d 1 . .
H H9 0.6951 0.7829 0.3832 0.043 Uiso calc 1 . .
C C10 0.6429(2) 0.7770(5) 0.4013(3) 0.0318(16) Uani d 1 . .
H H10 0.6539 0.7520 0.4282 0.038 Uiso calc 1 . .
C C11 0.6024(2) 0.7945(5) 0.3893(3) 0.0332(17) Uani d 1 . .
C C12 0.5870(3) 0.8308(9) 0.3490(3) 0.056(3) Uani d 1 . .
H H12 0.5594 0.8450 0.3396 0.067 Uiso calc 1 . .
C C13 0.6138(4) 0.8450(8) 0.3236(3) 0.060(3) Uani d 1 . .
H H13 0.6034 0.8658 0.2957 0.072 Uiso calc 1 . .
C C14 0.4507(4) 1.0176(10) 0.4119(4) 0.077(4) Uani d 1 . .
H H14 0.4437 1.0590 0.3895 0.092 Uiso calc 1 . .
C C15 0.4823(3) 0.9621(9) 0.4124(4) 0.066(3) Uani d 1 . .
H H15 0.4976 0.9680 0.3918 0.080 Uiso calc 1 . .
C C16 0.4916(2) 0.8982(5) 0.4427(2) 0.0275(15) Uani d 1 . .
C C17 0.4711(3) 0.8994(6) 0.4743(3) 0.0377(19) Uani d 1 . .
H H17 0.4780 0.8591 0.4973 0.045 Uiso calc 1 . .
C C18 0.4404(2) 0.9590(5) 0.4727(3) 0.0345(17) Uani d 1 . .
H H18 0.4265 0.9592 0.4948 0.041 Uiso calc 1 . .
C C19 0.3356(2) 0.9441(5) 0.3894(3) 0.0351(18) Uani d 1 . .
H H19 0.3545 0.9120 0.4100 0.042 Uiso calc 1 . .
C C20 0.3064(2) 0.8975(5) 0.3622(2) 0.0327(17) Uani d 1 . .
H H20 0.3054 0.8348 0.3640 0.039 Uiso calc 1 . .
C C21 0.2783(2) 0.9427(5) 0.3323(2) 0.0245(14) Uani d 1 . .
C C22 0.2818(3) 1.0341(5) 0.3305(3) 0.041(2) Uani d 1 . .
H H22 0.2636 1.0675 0.3099 0.049 Uiso calc 1 . .
C C23 0.3122(3) 1.0754(5) 0.3593(3) 0.044(2) Uani d 1 . .
H H23 0.3141 1.1380 0.3582 0.053 Uiso calc 1 . .
C C24 0.2454(2) 0.8947(5) 0.3031(2) 0.0239(14) Uani d 1 . .
C C25 0.2100(2) 0.7712(5) 0.2828(2) 0.0253(15) Uani d 1 . .
C C26 0.1921(2) 0.8983(5) 0.2471(2) 0.0277(16) Uani d 1 . .
C C27 0.1453(3) 1.0770(5) 0.1712(3) 0.0376(19) Uani d 1 . .
H H27 0.1503 1.1371 0.1656 0.045 Uiso calc 1 . .
C C28 0.1715(2) 1.0341(5) 0.2037(3) 0.0352(18) Uani d 1 . .
H H28 0.1939 1.0647 0.2201 0.042 Uiso calc 1 . .
C C29 0.1650(2) 0.9481(5) 0.2122(2) 0.0287(16) Uani d 1 . .
C C30 0.1330(4) 0.9061(6) 0.1871(4) 0.064(4) Uani d 1 . .
H H30 0.1283 0.8453 0.1914 0.077 Uiso calc 1 . .
C C31 0.1077(3) 0.9526(6) 0.1553(4) 0.061(3) Uani d 1 . .
H H31 0.0853 0.9227 0.1384 0.073 Uiso calc 1 . .
C C32 0.1742(4) 0.5386(7) 0.2607(3) 0.060(3) Uani d 1 . .
H H32 0.1564 0.5073 0.2388 0.072 Uiso calc 1 . .
C C33 0.1775(4) 0.6286(6) 0.2562(3) 0.060(3) Uani d 1 . .
H H33 0.1617 0.6586 0.2324 0.072 Uiso calc 1 . .
C C34 0.2042(2) 0.6737(5) 0.2870(2) 0.0253(14) Uani d 1 . .
C C35 0.2255(3) 0.6258(6) 0.3205(3) 0.0401(19) Uani d 1 . .
H H35 0.2443 0.6544 0.3425 0.048 Uiso calc 1 . .
C C36 0.2196(3) 0.5367(6) 0.3222(3) 0.045(2) Uani d 1 . .
H H36 0.2347 0.5046 0.3456 0.054 Uiso calc 1 . .
N N1 0.6530(2) 0.8314(5) 0.3358(3) 0.0418(17) Uani d 1 . .
N N2 0.56229(18) 0.4904(4) 0.55409(18) 0.0262(13) Uani d 1 . .
N N3 0.42972(19) 1.0166(5) 0.4409(2) 0.0345(15) Uani d 1 . .
N N4 0.58204(18) 0.7140(4) 0.44474(19) 0.0259(12) Uani d 1 . .
N N5 0.52723(18) 0.7666(4) 0.4712(2) 0.0255(12) Uani d 1 . .
N N6 0.54561(18) 0.8410(5) 0.4141(2) 0.0315(14) Uani d 1 . .
N N7 0.33910(19) 1.0321(4) 0.3886(2) 0.0300(13) Uani d 1 . .
N N8 0.22245(19) 0.9432(4) 0.27151(19) 0.0267(13) Uani d 1 . .
N N9 0.24058(18) 0.8092(4) 0.30995(18) 0.0236(12) Uani d 1 . .
N N10 0.18432(19) 0.8125(4) 0.25132(19) 0.0262(13) Uani d 1 . .
N N11 0.1940(2) 0.4935(4) 0.2930(2) 0.0358(15) Uani d 1 . .
N N12 0.1131(2) 1.0369(4) 0.1474(2) 0.0343(15) Uani d 1 . .
Zn Zn1_a 0.69042(4) 0.85601(7) 0.29590(4) 0.0329(3) Uani d 0.8391(15) A 1
I I1_a 0.65240(4) 0.80487(6) 0.22347(3) 0.0594(3) Uani d 0.8391(15) A 1
I I2_a 0.75902(3) 0.79230(6) 0.32775(4) 0.0573(3) Uani d 0.8391(15) A 1
Zn Zn1A_b 0.6730(2) 0.8560(4) 0.2804(2) 0.0329(3) Uani d 0.1609(15) A 2
I I1A_b 0.6260(2) 0.8294(3) 0.20838(16) 0.0594(3) Uani d 0.1609(15) A 2
I I2A_b 0.73899(17) 0.7724(3) 0.3025(2) 0.0573(3) Uani d 0.1609(15) A 2
Zn Zn2_a 0.5751(4) 0.3919(9) 0.6022(6) 0.0251(8) Uani d 0.371(8) B 1
I I3_a 0.6045(2) 0.2614(4) 0.57142(15) 0.0403(6) Uani d 0.371(8) B 1
I I4_a 0.51204(18) 0.3753(4) 0.6298(2) 0.0386(6) Uani d 0.371(8) B 1
Zn Zn2A_b 0.5682(2) 0.4003(5) 0.6018(3) 0.0251(8) Uani d 0.629(8) B 2
I I3A_b 0.60473(11) 0.2646(2) 0.58410(14) 0.0403(6) Uani d 0.629(8) B 2
I I4A_b 0.50434(12) 0.3943(3) 0.62818(13) 0.0386(6) Uani d 0.629(8) B 2
Zn Zn3_a 0.38031(2) 1.09641(6) 0.43487(3) 0.0309(2) Uani d 0.35(2) C 1
I I5_a 0.3974(3) 1.2353(5) 0.3987(3) 0.0423(9) Uani d 0.35(2) C 1
I I6_a 0.3551(5) 1.0683(9) 0.5015(4) 0.0398(8) Uani d 0.35(2) C 1
Zn Zn3A_b 0.38031(2) 1.09641(6) 0.43487(3) 0.0309(2) Uani d 0.65(2) C 2
I I5A_b 0.39277(18) 1.2461(4) 0.4059(2) 0.0423(9) Uani d 0.65(2) C 2
I I6A_b 0.3583(3) 1.0826(6) 0.5038(2) 0.0398(8) Uani d 0.65(2) C 2
C C37_a 0.7400(6) 0.1430(10) 0.5540(5) 0.076(5) Uani d 0.823(11) D 1
H H37A_a 0.7447 0.1199 0.5274 0.114 Uiso calc 0.823(11) D 1
H H37B_a 0.7121 0.1323 0.5550 0.114 Uiso calc 0.823(11) D 1
H H37C_a 0.7579 0.1131 0.5778 0.114 Uiso calc 0.823(11) D 1
C C38_a 0.7488(5) 0.2468(10) 0.5567(5) 0.067(4) Uani d 0.823(11) D 1
H H38_a 0.7734 0.2673 0.5516 0.081 Uiso calc 0.823(11) D 1
C C39_a 0.7256(4) 0.3013(8) 0.5651(4) 0.053(3) Uani d 0.823(11) D 1
H H39_a 0.7016 0.2795 0.5712 0.064 Uiso calc 0.823(11) D 1
C C40_a 0.7316(3) 0.4002(7) 0.5667(3) 0.047(3) Uani d 0.823(11) D 1
C C41_a 0.7017(3) 0.4491(7) 0.5745(3) 0.047(3) Uani d 0.823(11) D 1
H H41_a 0.6793 0.4211 0.5815 0.057 Uiso calc 0.823(11) D 1
C C42_a 0.7035(3) 0.5444(8) 0.5725(4) 0.052(3) Uani d 0.823(11) D 1
H H42_a 0.6826 0.5798 0.5785 0.062 Uiso calc 0.823(11) D 1
C C43_a 0.7354(3) 0.5821(7) 0.5618(4) 0.051(3) Uani d 0.823(11) D 1
C C44_a 0.7667(3) 0.5333(8) 0.5559(4) 0.052(3) Uani d 0.823(11) D 1
H H44_a 0.7896 0.5612 0.5501 0.062 Uiso calc 0.823(11) D 1
C C45_a 0.7646(3) 0.4393(7) 0.5586(4) 0.050(3) Uani d 0.823(11) D 1
H H45_a 0.7863 0.4040 0.5546 0.060 Uiso calc 0.823(11) D 1
C C46_a 0.7037(5) 0.7251(13) 0.5505(9) 0.109(8) Uani d 0.823(11) D 1
H H46A_a 0.6815 0.6947 0.5312 0.164 Uiso calc 0.823(11) D 1
H H46B_a 0.7084 0.7823 0.5383 0.164 Uiso calc 0.823(11) D 1
H H46C_a 0.6969 0.7345 0.5778 0.164 Uiso calc 0.823(11) D 1
O O1_a 0.7396(3) 0.6713(6) 0.5564(4) 0.074(3) Uani d 0.823(11) D 1
C C47_a 0.2817(6) 0.4001(15) 0.5532(8) 0.109(7) Uani d 0.803(12) E 1
H H47A_a 0.2764 0.3578 0.5298 0.164 Uiso calc 0.803(12) E 1
H H47B_a 0.2564 0.4269 0.5561 0.164 Uiso calc 0.803(12) E 1
H H47C_a 0.2942 0.3693 0.5795 0.164 Uiso calc 0.803(12) E 1
C C48_a 0.3117(5) 0.4772(14) 0.5440(6) 0.097(5) Uani d 0.803(12) E 1
H H48_a 0.3035 0.5157 0.5205 0.117 Uiso calc 0.803(12) E 1
C C49_a 0.3443(4) 0.4847(11) 0.5672(5) 0.087(4) Uani d 0.803(12) E 1
H H49_a 0.3535 0.4424 0.5889 0.105 Uiso calc 0.803(12) E 1
C C50_a 0.3708(5) 0.5631(12) 0.5615(5) 0.098(4) Uani d 0.803(12) E 1
C C55_a 0.3575(4) 0.6271(11) 0.5342(4) 0.079(4) Uani d 0.803(12) E 1
H H55_a 0.3316 0.6241 0.5158 0.095 Uiso calc 0.803(12) E 1
C C54_a 0.3835(6) 0.7017(15) 0.5332(7) 0.120(7) Uani d 0.803(12) E 1
H H54_a 0.3744 0.7505 0.5151 0.145 Uiso calc 0.803(12) E 1
C C53_a 0.4205(5) 0.7014(13) 0.5579(5) 0.102(5) Uani d 0.803(12) E 1
C C52_a 0.4335(6) 0.6339(14) 0.5844(6) 0.120(5) Uani d 0.803(12) E 1
H H52_a 0.4601 0.6349 0.6012 0.144 Uiso calc 0.803(12) E 1
C C51_a 0.4075(4) 0.5588(13) 0.5880(4) 0.099(4) Uani d 0.803(12) E 1
H H51_a 0.4156 0.5113 0.6072 0.119 Uiso calc 0.803(12) E 1
C C56_a 0.4794(7) 0.790(3) 0.5864(7) 0.138(10) Uani d 0.803(12) E 1
H H56A_a 0.4727 0.8196 0.6106 0.206 Uiso calc 0.803(12) E 1
H H56B_a 0.4980 0.8268 0.5752 0.206 Uiso calc 0.803(12) E 1
H H56C_a 0.4918 0.7326 0.5953 0.206 Uiso calc 0.803(12) E 1
O O2_a 0.4439(6) 0.7766(16) 0.5544(5) 0.151(7) Uani d 0.803(12) E 1
C C57_a 0.6252(17) 0.5944(19) 0.2897(13) 0.24(2) Uani d 0.815(13) F 1
H H57A_a 0.6302 0.6284 0.3161 0.366 Uiso calc 0.815(13) F 1
H H57B_a 0.6006 0.6155 0.2706 0.366 Uiso calc 0.815(13) F 1
H H57C_a 0.6477 0.6020 0.2763 0.366 Uiso calc 0.815(13) F 1
C C58_a 0.6206(11) 0.493(2) 0.2998(10) 0.187(11) Uani d 0.815(13) F 1
H H58_a 0.5950 0.4697 0.2864 0.225 Uiso calc 0.815(13) F 1
C C59_a 0.6414(9) 0.4389(13) 0.3200(8) 0.156(8) Uani d 0.815(13) F 1
H H59_a 0.6673 0.4571 0.3349 0.187 Uiso calc 0.815(13) F 1
C C60_a 0.6300(6) 0.3417(13) 0.3242(6) 0.114(5) Uani d 0.815(13) F 1
C C65_a 0.6024(7) 0.2993(12) 0.2951(7) 0.121(7) Uani d 0.815(13) F 1
H H65_a 0.5860 0.3287 0.2715 0.145 Uiso calc 0.815(13) F 1
C C64_a 0.5991(9) 0.2040(13) 0.3023(6) 0.130(10) Uani d 0.815(13) F 1
H H64_a 0.5847 0.1672 0.2803 0.156 Uiso calc 0.815(13) F 1
C C63_a 0.6167(5) 0.1684(10) 0.3401(4) 0.074(4) Uani d 0.815(13) F 1
C C62_a 0.6430(6) 0.2145(12) 0.3690(5) 0.099(5) Uani d 0.815(13) F 1
H H62_a 0.6557 0.1890 0.3954 0.118 Uiso calc 0.815(13) F 1
C C61_a 0.6513(6) 0.3041(11) 0.3587(6) 0.107(5) Uani d 0.815(13) F 1
H H61_a 0.6723 0.3362 0.3768 0.128 Uiso calc 0.815(13) F 1
C C66_a 0.6200(9) 0.0473(16) 0.3897(6) 0.128(10) Uani d 0.815(13) F 1
H H66A_a 0.6478 0.0264 0.3956 0.191 Uiso calc 0.815(13) F 1
H H66B_a 0.6024 -0.0017 0.3931 0.191 Uiso calc 0.815(13) F 1
H H66C_a 0.6176 0.0949 0.4094 0.191 Uiso calc 0.815(13) F 1
O O3_a 0.6087(5) 0.0801(9) 0.3472(4) 0.114(6) Uani d 0.815(13) F 1

loop_
_atom_site_aniso_label
_atom_site_aniso_U_11
_atom_site_aniso_U_22
_atom_site_aniso_U_33
_atom_site_aniso_U_12
_atom_site_aniso_U_13
_atom_site_aniso_U_23
C1 0.024(3) 0.028(4) 0.028(4) -0.003(3) 0.002(3) 0.000(3)
C2 0.025(3) 0.023(3) 0.029(4) -0.002(3) 0.003(3) 0.002(3)
C3 0.022(3) 0.025(3) 0.019(3) -0.003(3) -0.002(3) -0.003(3)
C4 0.031(4) 0.030(4) 0.025(4) 0.005(3) 0.005(3) -0.001(3)
C5 0.026(4) 0.030(4) 0.032(4) 0.007(3) -0.001(3) 0.000(3)
C6 0.018(3) 0.028(4) 0.021(3) -0.001(3) -0.002(3) -0.001(3)
C7 0.022(3) 0.029(4) 0.025(3) -0.006(3) -0.002(3) 0.003(3)
C8 0.025(3) 0.031(4) 0.028(4) -0.004(3) 0.001(3) 0.000(3)
C9 0.041(4) 0.027(4) 0.043(5) 0.004(3) 0.016(4) 0.003(3)
C10 0.036(4) 0.024(4) 0.038(4) 0.002(3) 0.013(3) 0.007(3)
C11 0.036(4) 0.034(4) 0.031(4) -0.001(3) 0.011(3) 0.001(3)
C12 0.041(5) 0.094(8) 0.033(5) 0.007(5) 0.010(4) 0.012(5)
C13 0.077(8) 0.069(7) 0.037(5) 0.005(6) 0.017(5) 0.022(5)
C14 0.055(6) 0.099(10) 0.085(8) 0.043(7) 0.034(6) 0.066(8)
C15 0.056(6) 0.084(8) 0.071(7) 0.033(6) 0.038(6) 0.041(7)
C16 0.020(3) 0.028(4) 0.031(4) -0.004(3) -0.002(3) 0.006(3)
C17 0.046(5) 0.034(4) 0.028(4) 0.015(4) 0.000(4) 0.004(3)
C18 0.038(4) 0.032(4) 0.030(4) 0.008(3) 0.001(3) 0.000(3)
C19 0.035(4) 0.027(4) 0.035(4) 0.008(3) -0.009(3) 0.002(3)
C20 0.039(4) 0.023(4) 0.028(4) 0.006(3) -0.009(3) 0.000(3)
C21 0.026(3) 0.021(3) 0.024(3) 0.008(3) -0.001(3) -0.003(3)
C22 0.037(4) 0.019(4) 0.051(5) 0.004(3) -0.021(4) 0.004(3)
C23 0.039(5) 0.022(4) 0.056(5) 0.005(3) -0.019(4) 0.003(4)
C24 0.025(3) 0.020(3) 0.023(3) 0.007(3) -0.002(3) -0.002(3)
C25 0.031(4) 0.020(3) 0.023(3) 0.012(3) 0.001(3) 0.002(3)
C26 0.032(4) 0.020(3) 0.024(3) 0.011(3) -0.008(3) -0.004(3)
C27 0.042(5) 0.025(4) 0.036(4) 0.004(3) -0.010(4) 0.001(3)
C28 0.038(4) 0.025(4) 0.032(4) 0.002(3) -0.015(3) -0.001(3)
C29 0.035(4) 0.019(3) 0.025(4) 0.009(3) -0.008(3) -0.005(3)
C30 0.077(7) 0.020(4) 0.063(7) -0.002(4) -0.049(6) 0.005(4)
C31 0.061(6) 0.023(4) 0.070(7) -0.002(4) -0.040(5) -0.001(4)
C32 0.084(8) 0.029(5) 0.051(6) -0.002(5) -0.015(5) -0.005(4)
C33 0.087(8) 0.024(4) 0.046(5) -0.002(5) -0.027(5) 0.002(4)
C34 0.032(4) 0.019(3) 0.023(3) 0.004(3) 0.005(3) -0.005(3)
C35 0.044(5) 0.032(4) 0.036(4) -0.006(4) -0.007(4) 0.010(3)
C36 0.054(5) 0.034(4) 0.039(5) -0.003(4) -0.004(4) 0.016(4)
N1 0.052(4) 0.031(4) 0.049(4) 0.000(3) 0.026(4) 0.003(3)
N2 0.027(3) 0.024(3) 0.023(3) -0.004(2) -0.003(2) -0.003(2)
N3 0.022(3) 0.040(4) 0.039(4) 0.003(3) 0.002(3) 0.008(3)
N4 0.025(3) 0.028(3) 0.024(3) -0.004(2) 0.004(2) -0.004(2)
N5 0.023(3) 0.024(3) 0.027(3) -0.002(2) 0.001(2) -0.002(2)
N6 0.021(3) 0.038(4) 0.034(3) -0.007(3) 0.003(3) 0.003(3)
N7 0.026(3) 0.027(3) 0.032(3) 0.007(3) -0.001(3) -0.001(3)
N8 0.032(3) 0.018(3) 0.025(3) 0.009(2) -0.004(3) -0.003(2)
N9 0.030(3) 0.019(3) 0.019(3) 0.007(2) 0.000(2) 0.000(2)
N10 0.032(3) 0.021(3) 0.021(3) 0.007(2) -0.004(2) -0.004(2)
N11 0.046(4) 0.024(3) 0.041(4) 0.005(3) 0.017(3) 0.007(3)
N12 0.040(4) 0.020(3) 0.031(3) 0.010(3) -0.015(3) -0.005(3)
Zn1_a 0.0476(8) 0.0194(5) 0.0380(8) 0.0021(5) 0.0228(6) 0.0052(5)
I1_a 0.1009(9) 0.0421(5) 0.0443(5) -0.0277(5) 0.0350(5) -0.0172(4)
I2_a 0.0556(6) 0.0403(5) 0.0898(8) 0.0257(4) 0.0452(5) 0.0307(5)
Zn1A_b 0.0476(8) 0.0194(5) 0.0380(8) 0.0021(5) 0.0228(6) 0.0052(5)
I1A_b 0.1009(9) 0.0421(5) 0.0443(5) -0.0277(5) 0.0350(5) -0.0172(4)
I2A_b 0.0556(6) 0.0403(5) 0.0898(8) 0.0257(4) 0.0452(5) 0.0307(5)
Zn2_a 0.020(2) 0.0173(14) 0.0300(5) -0.0031(13) -0.0110(18) 0.0032(10)
I3_a 0.0471(4) 0.0207(4) 0.0419(17) 0.0008(3) -0.0129(11) -0.0095(10)
I4_a 0.0321(13) 0.0396(15) 0.0395(5) -0.0096(9) -0.0012(9) 0.0079(9)
Zn2A_b 0.020(2) 0.0173(14) 0.0300(5) -0.0031(13) -0.0110(18) 0.0032(10)
I3A_b 0.0471(4) 0.0207(4) 0.0419(17) 0.0008(3) -0.0129(11) -0.0095(10)
I4A_b 0.0321(13) 0.0396(15) 0.0395(5) -0.0096(9) -0.0012(9) 0.0079(9)
Zn3_a 0.0209(4) 0.0298(5) 0.0359(5) 0.0010(3) -0.0059(4) -0.0008(4)
I5_a 0.0435(12) 0.0302(11) 0.0464(18) -0.0079(9) -0.0035(10) -0.0029(10)
I6_a 0.0367(13) 0.042(2) 0.0367(7) -0.0053(12) 0.0012(8) -0.0122(10)
Zn3A_b 0.0209(4) 0.0298(5) 0.0359(5) 0.0010(3) -0.0059(4) -0.0008(4)
I5A_b 0.0435(12) 0.0302(11) 0.0464(18) -0.0079(9) -0.0035(10) -0.0029(10)
I6A_b 0.0367(13) 0.042(2) 0.0367(7) -0.0053(12) 0.0012(8) -0.0122(10)
C37_a 0.115(14) 0.059(9) 0.063(9) 0.007(9) 0.037(9) -0.007(7)
C38_a 0.063(9) 0.092(11) 0.045(7) 0.007(8) 0.009(6) -0.003(7)
C39_a 0.043(6) 0.078(9) 0.037(6) 0.002(6) 0.006(5) 0.005(6)
C40_a 0.046(6) 0.051(7) 0.035(6) -0.003(5) -0.010(5) 0.007(5)
C41_a 0.028(5) 0.075(8) 0.035(6) -0.010(5) 0.002(4) 0.002(5)
C42_a 0.022(5) 0.072(9) 0.058(7) 0.011(5) 0.002(5) 0.005(6)
C43_a 0.029(5) 0.048(7) 0.070(8) 0.009(5) 0.000(5) 0.007(6)
C44_a 0.030(5) 0.060(8) 0.070(8) 0.001(5) 0.020(5) 0.005(6)
C45_a 0.041(6) 0.053(7) 0.055(7) 0.014(5) 0.010(5) -0.001(5)
C46_a 0.055(10) 0.077(12) 0.19(3) 0.025(9) 0.009(12) 0.034(14)
O1_a 0.047(5) 0.051(6) 0.117(9) 0.011(4) 0.004(5) 0.026(6)
C47_a 0.087(10) 0.116(12) 0.113(16) 0.046(8) -0.002(9) 0.028(11)
C48_a 0.083(7) 0.123(12) 0.080(10) 0.051(7) 0.007(6) 0.002(8)
C49_a 0.075(7) 0.129(10) 0.059(8) 0.054(6) 0.016(5) -0.014(7)
C50_a 0.096(8) 0.148(10) 0.053(7) 0.036(6) 0.025(5) -0.023(6)
C55_a 0.056(7) 0.141(10) 0.042(6) 0.022(6) 0.014(5) -0.031(6)
C54_a 0.101(9) 0.173(12) 0.081(11) -0.014(8) 0.007(7) -0.014(9)
C53_a 0.081(8) 0.194(12) 0.037(6) -0.009(7) 0.025(5) -0.020(7)
C52_a 0.109(10) 0.205(13) 0.053(8) 0.008(8) 0.035(7) -0.017(7)
C51_a 0.086(7) 0.177(12) 0.041(6) 0.034(6) 0.030(5) -0.025(7)
C56_a 0.116(12) 0.22(3) 0.078(11) -0.040(14) 0.031(9) -0.022(14)
O2_a 0.136(11) 0.235(15) 0.076(8) -0.059(10) 0.015(8) -0.003(9)
C57_a 0.46(6) 0.141(15) 0.22(3) -0.001(18) 0.25(4) -0.023(14)
C58_a 0.27(3) 0.152(14) 0.19(2) 0.019(14) 0.165(18) -0.017(13)
C59_a 0.22(2) 0.133(10) 0.173(16) -0.012(10) 0.168(14) -0.031(9)
C60_a 0.126(13) 0.132(9) 0.112(10) 0.000(8) 0.085(8) -0.024(7)
C65_a 0.144(14) 0.114(10) 0.118(11) -0.001(9) 0.057(10) 0.010(8)
C64_a 0.15(2) 0.123(10) 0.095(9) -0.018(10) -0.022(11) 0.011(7)
C63_a 0.077(8) 0.078(6) 0.063(7) 0.013(6) 0.006(6) -0.019(5)
C62_a 0.103(11) 0.115(9) 0.076(8) -0.012(8) 0.018(7) -0.035(7)
C61_a 0.130(13) 0.111(9) 0.100(9) -0.015(8) 0.068(9) -0.046(7)
C66_a 0.18(3) 0.085(12) 0.091(9) -0.010(14) -0.031(11) 0.008(9)
O3_a 0.150(13) 0.088(7) 0.079(7) -0.005(7) -0.024(7) -0.008(5)

loop_
_atom_type_symbol
_atom_type_description
_atom_type_scat_dispersion_real
_atom_type_scat_dispersion_imag
_atom_type_scat_source
C C 0.0000 0.0010 'International Tables Vol C Tables 4.2.6.8 and 6.1.1.4'
H H 0.0000 0.0000 'International Tables Vol C Tables 4.2.6.8 and 6.1.1.4'
I I -1.9030 0.6860 'International Tables Vol C Tables 4.2.6.8 and 6.1.1.4'
N N 0.0000 0.0010 'International Tables Vol C Tables 4.2.6.8 and 6.1.1.4'
O O 0.0020 0.0020 'International Tables Vol C Tables 4.2.6.8 and 6.1.1.4'
Zn Zn 0.2600 0.5360 'International Tables Vol C Tables 4.2.6.8 and 6.1.1.4'

loop_
_geom_angle_atom_site_label_1
_geom_angle_atom_site_label_2
_geom_angle_atom_site_label_3
_geom_angle_site_symmetry_1
_geom_angle_site_symmetry_3
_geom_angle
C2 C1 H1 . . 118.8
N2 C1 H1 . . 118.8
N2 C1 C2 . . 122.4(7)
C1 C2 H2 . . 120.4
C1 C2 C3 . . 119.2(7)
C3 C2 H2 . . 120.4
C2 C3 C4 . . 118.7(7)
C2 C3 C6 . . 119.9(6)
C4 C3 C6 . . 121.4(7)
C3 C4 H4 . . 120.6
C5 C4 C3 . . 118.8(7)
C5 C4 H4 . . 120.6
C4 C5 H5 . . 118.7
N2 C5 C4 . . 122.5(7)
N2 C5 H5 . . 118.7
N4 C6 C3 . . 119.1(6)
N5 C6 C3 . . 115.0(6)
N5 C6 N4 . . 126.0(7)
N5 C7 C16 . . 116.8(7)
N6 C7 C16 . . 118.3(7)
N6 C7 N5 . . 124.9(7)
N4 C8 C11 . . 118.9(7)
N4 C8 N6 . . 126.1(7)
N6 C8 C11 . . 115.0(7)
C10 C9 H9 . . 119.1
N1 C9 H9 . . 119.1
N1 C9 C10 . . 121.9(8)
C9 C10 H10 . . 119.8
C9 C10 C11 . . 120.4(8)
C11 C10 H10 . . 119.8
C10 C11 C8 . . 122.5(7)
C10 C11 C12 . . 118.4(8)
C12 C11 C8 . . 119.1(8)
C11 C12 H12 . . 121.4
C13 C12 C11 . . 117.1(9)
C13 C12 H12 . . 121.4
C12 C13 H13 . . 117.8
N1 C13 C12 . . 124.3(9)
N1 C13 H13 . . 117.8
C15 C14 H14 . . 118.3
N3 C14 H14 . . 118.3
N3 C14 C15 . . 123.4(9)
C14 C15 H15 . . 120.1
C16 C15 C14 . . 119.8(9)
C16 C15 H15 . . 120.1
C15 C16 C7 . . 121.8(8)
C15 C16 C17 . . 117.1(8)
C17 C16 C7 . . 121.1(7)
C16 C17 H17 . . 120.0
C16 C17 C18 . . 120.0(8)
C18 C17 H17 . . 120.0
C17 C18 H18 . . 119.2
N3 C18 C17 . . 121.7(8)
N3 C18 H18 . . 119.2
C20 C19 H19 . . 118.1
N7 C19 H19 . . 118.1
N7 C19 C20 . . 123.8(7)
C19 C20 H20 . . 120.4
C19 C20 C21 . . 119.2(7)
C21 C20 H20 . . 120.4
C20 C21 C22 . . 117.8(7)
C20 C21 C24 . . 120.9(7)
C22 C21 C24 . . 121.3(6)
C21 C22 H22 . . 120.6
C23 C22 C21 . . 118.8(7)
C23 C22 H22 . . 120.6
C22 C23 H23 . . 118.2
N7 C23 C22 . . 123.5(8)
N7 C23 H23 . . 118.2
N8 C24 C21 . . 116.3(6)
N9 C24 C21 . . 118.2(6)
N9 C24 N8 . . 125.5(6)
N9 C25 C34 . . 117.7(6)
N9 C25 N10 . . 125.6(7)
N10 C25 C34 . . 116.7(6)
N8 C26 C29 . . 117.2(7)
N10 C26 C29 . . 117.5(6)
N10 C26 N8 . . 125.2(6)
C28 C27 H27 . . 118.9
N12 C27 H27 . . 118.9
N12 C27 C28 . . 122.3(8)
C27 C28 H28 . . 120.1
C29 C28 C27 . . 119.8(7)
C29 C28 H28 . . 120.1
C28 C29 C26 . . 122.3(7)
C28 C29 C30 . . 118.1(7)
C30 C29 C26 . . 119.6(7)
C29 C30 H30 . . 120.2
C29 C30 C31 . . 119.5(8)
C31 C30 H30 . . 120.2
C30 C31 H31 . . 118.6
N12 C31 C30 . . 122.9(8)
N12 C31 H31 . . 118.6
C33 C32 H32 . . 117.9
N11 C32 H32 . . 117.9
N11 C32 C33 . . 124.2(9)
C32 C33 H33 . . 120.9
C34 C33 C32 . . 118.1(9)
C34 C33 H33 . . 120.9
C33 C34 C25 . . 120.3(7)
C35 C34 C25 . . 122.3(7)
C35 C34 C33 . . 117.4(7)
C34 C35 H35 . . 120.1
C36 C35 C34 . . 119.8(8)
C36 C35 H35 . . 120.1
C35 C36 H36 . . 118.5
N11 C36 C35 . . 123.0(8)
N11 C36 H36 . . 118.5
C9 N1 Zn1_a . . 120.8(6)
C9 N1 Zn1A_b . . 138.2(7)
C13 N1 C9 . . 117.8(8)
C13 N1 Zn1_a . . 121.3(6)
C13 N1 Zn1A_b . . 103.0(7)
C1 N2 Zn2_a . . 126.1(6)
C1 N2 Zn2A_b . . 119.2(5)
C5 N2 C1 . . 118.2(6)
C5 N2 Zn2_a . . 115.4(6)
C5 N2 Zn2A_b . . 122.3(5)
C14 N3 C18 . . 117.7(8)
C14 N3 Zn3_a . . 120.3(6)
C18 N3 Zn3_a . . 121.9(6)
C8 N4 C6 . . 114.0(6)
C6 N5 C7 . . 114.4(6)
C7 N6 C8 . . 114.2(7)
C19 N7 Zn3_a . . 120.4(5)
C23 N7 C19 . . 116.8(7)
C23 N7 Zn3_a . . 122.5(6)
C26 N8 C24 . . 114.3(6)
C24 N9 C25 . . 114.7(6)
C26 N10 C25 . . 114.7(6)
C32 N11 C36 . . 117.5(8)
C32 N11 Zn1_a . 3_445 122.1(7)
C32 N11 Zn1A_b . 3_445 104.8(7)
C36 N11 Zn1_a . 3_445 120.1(6)
C36 N11 Zn1A_b . 3_445 137.7(6)
C27 N12 Zn2_a . 8_465 118.9(7)
C27 N12 Zn2A_b . 8_465 125.1(6)
C31 N12 C27 . . 117.4(7)
C31 N12 Zn2_a . 8_465 123.7(7)
C31 N12 Zn2A_b . 8_465 117.3(6)
N1 Zn1_a N11 . 3 105.1(3)
N1 Zn1_a I1_a . . 105.6(2)
N1 Zn1_a I2_a . . 109.3(2)
N11 Zn1_a I1_a 3 . 106.5(2)
N11 Zn1_a I2_a 3 . 109.7(2)
I2_a Zn1_a I1_a . . 119.60(6)
N1 Zn1A_b N11 . 3 99.5(4)
N1 Zn1A_b I1A_b . . 119.8(4)
N1 Zn1A_b I2A_b . . 96.7(4)
N11 Zn1A_b I1A_b 3 . 115.4(4)
N11 Zn1A_b I2A_b 3 . 100.5(4)
I2A_b Zn1A_b I1A_b . . 120.8(3)
N2 Zn2_a I3_a . . 106.7(7)
N2 Zn2_a I4_a . . 106.3(5)
N12 Zn2_a N2 8_566 . 98.6(7)
N12 Zn2_a I3_a 8_566 . 116.9(6)
N12 Zn2_a I4_a 8_566 . 104.7(7)
I3_a Zn2_a I4_a . . 121.0(6)
N2 Zn2A_b N12 . 8_566 99.4(4)
N2 Zn2A_b I3A_b . . 109.5(4)
N2 Zn2A_b I4A_b . . 109.9(3)
N12 Zn2A_b I3A_b 8_566 . 101.8(4)
N12 Zn2A_b I4A_b 8_566 . 109.1(4)
I4A_b Zn2A_b I3A_b . . 124.0(3)
N3 Zn3_a N7 . . 101.9(3)
N3 Zn3_a I5_a . . 104.8(3)
N3 Zn3_a I6_a . . 104.9(4)
N7 Zn3_a I5_a . . 104.2(3)
N7 Zn3_a I6_a . . 103.4(3)
I5_a Zn3_a I6_a . . 133.8(4)
H37A_a C37_a H37B_a . . 109.5
H37A_a C37_a H37C_a . . 109.5
H37B_a C37_a H37C_a . . 109.5
C38_a C37_a H37A_a . . 109.5
C38_a C37_a H37B_a . . 109.5
C38_a C37_a H37C_a . . 109.5
C37_a C38_a H38_a . . 118.2
C39_a C38_a C37_a . . 123.5(15)
C39_a C38_a H38_a . . 118.2
C38_a C39_a H39_a . . 117.1
C38_a C39_a C40_a . . 125.8(13)
C40_a C39_a H39_a . . 117.1
C41_a C40_a C39_a . . 116.6(9)
C41_a C40_a C45_a . . 120.6(11)
C45_a C40_a C39_a . . 122.7(10)
C40_a C41_a H41_a . . 120.0
C40_a C41_a C42_a . . 120.0(9)
C42_a C41_a H41_a . . 120.0
C41_a C42_a H42_a . . 120.7
C43_a C42_a C41_a . . 118.6(9)
C43_a C42_a H42_a . . 120.7
C42_a C43_a C44_a . . 121.7(11)
C42_a C43_a O1_a . . 124.3(10)
C44_a C43_a O1_a . . 114.0(9)
C43_a C44_a H44_a . . 120.6
C43_a C44_a C45_a . . 118.8(9)
C45_a C44_a H44_a . . 120.6
C40_a C45_a C44_a . . 120.2(9)
C40_a C45_a H45_a . . 119.9
C44_a C45_a H45_a . . 119.9
H46A_a C46_a H46B_a . . 109.5
H46A_a C46_a H46C_a . . 109.5
H46B_a C46_a H46C_a . . 109.5
O1_a C46_a H46A_a . . 109.5
O1_a C46_a H46B_a . . 109.5
O1_a C46_a H46C_a . . 109.5
C43_a O1_a C46_a . . 117.1(12)
H47A_a C47_a H47B_a . . 109.5
H47A_a C47_a H47C_a . . 109.5
H47B_a C47_a H47C_a . . 109.5
C48_a C47_a H47A_a . . 109.5
C48_a C47_a H47B_a . . 109.5
C48_a C47_a H47C_a . . 109.5
C47_a C48_a H48_a . . 120.4
C49_a C48_a C47_a . . 119.2(18)
C49_a C48_a H48_a . . 120.4
C48_a C49_a H49_a . . 120.3
C48_a C49_a C50_a . . 119.3(17)
C50_a C49_a H49_a . . 120.3
C55_a C50_a C49_a . . 121.6(13)
C55_a C50_a C51_a . . 126.1(16)
C51_a C50_a C49_a . . 112.2(13)
C50_a C55_a H55_a . . 121.1
C50_a C55_a C54_a . . 117.8(14)
C54_a C55_a H55_a . . 121.1
C55_a C54_a H54_a . . 120.3
C53_a C54_a C55_a . . 119.4(16)
C53_a C54_a H54_a . . 120.3
C54_a C53_a C52_a . . 121.1(17)
C54_a C53_a O2_a . . 115.3(17)
C52_a C53_a O2_a . . 123.5(17)
C53_a C52_a H52_a . . 119.3
C53_a C52_a C51_a . . 121.4(16)
C51_a C52_a H52_a . . 119.3
C50_a C51_a C52_a . . 114.1(15)
C50_a C51_a H51_a . . 123.0
C52_a C51_a H51_a . . 123.0
H56A_a C56_a H56B_a . . 109.5
H56A_a C56_a H56C_a . . 109.5
H56B_a C56_a H56C_a . . 109.5
O2_a C56_a H56A_a . . 109.5
O2_a C56_a H56B_a . . 109.5
O2_a C56_a H56C_a . . 109.5
C53_a O2_a C56_a . . 117(2)
H57A_a C57_a H57B_a . . 109.5
H57A_a C57_a H57C_a . . 109.5
H57B_a C57_a H57C_a . . 109.5
C58_a C57_a H57A_a . . 109.5
C58_a C57_a H57B_a . . 109.5
C58_a C57_a H57C_a . . 109.5
C57_a C58_a H58_a . . 112.5
C59_a C58_a C57_a . . 135(4)
C59_a C58_a H58_a . . 112.5
C58_a C59_a H59_a . . 117.4
C58_a C59_a C60_a . . 125(3)
C60_a C59_a H59_a . . 117.4
C65_a C60_a C59_a . . 123.2(15)
C61_a C60_a C59_a . . 112.8(14)
C61_a C60_a C65_a . . 124.0(17)
C60_a C65_a H65_a . . 122.5
C60_a C65_a C64_a . . 115.1(16)
C64_a C65_a H65_a . . 122.5
C65_a C64_a H64_a . . 120.0
C63_a C64_a C65_a . . 120.1(16)
C63_a C64_a H64_a . . 120.0
C64_a C63_a O3_a . . 118.0(14)
C62_a C63_a C64_a . . 121.3(16)
C62_a C63_a O3_a . . 120.6(14)
C63_a C62_a H62_a . . 121.2
C63_a C62_a C61_a . . 117.6(15)
C61_a C62_a H62_a . . 121.2
C60_a C61_a C62_a . . 120.2(16)
C60_a C61_a H61_a . . 119.9
C62_a C61_a H61_a . . 119.9
H66A_a C66_a H66B_a . . 109.5
H66A_a C66_a H66C_a . . 109.5
H66B_a C66_a H66C_a . . 109.5
O3_a C66_a H66A_a . . 109.5
O3_a C66_a H66B_a . . 109.5
O3_a C66_a H66C_a . . 109.5
C63_a O3_a C66_a . . 118.1(15)

loop_
_geom_bond_atom_site_label_1
_geom_bond_atom_site_label_2
_geom_bond_site_symmetry_2
_geom_bond_distance
C1 H1 . 0.9500
C1 C2 . 1.376(11)
C1 N2 . 1.345(10)
C2 H2 . 0.9500
C2 C3 . 1.382(11)
C3 C4 . 1.388(10)
C3 C6 . 1.494(10)
C4 H4 . 0.9500
C4 C5 . 1.381(11)
C5 H5 . 0.9500
C5 N2 . 1.343(11)
C6 N4 . 1.338(10)
C6 N5 . 1.335(10)
C7 C16 . 1.479(11)
C7 N5 . 1.345(10)
C7 N6 . 1.337(10)
C8 C11 . 1.477(11)
C8 N4 . 1.321(10)
C8 N6 . 1.349(11)
C9 H9 . 0.9500
C9 C10 . 1.374(12)
C9 N1 . 1.351(12)
C10 H10 . 0.9500
C10 C11 . 1.378(12)
C11 C12 . 1.408(13)
C12 H12 . 0.9500
C12 C13 . 1.390(15)
C13 H13 . 0.9500
C13 N1 . 1.329(15)
C14 H14 . 0.9500
C14 C15 . 1.366(15)
C14 N3 . 1.314(14)
C15 H15 . 0.9500
C15 C16 . 1.363(13)
C16 C17 . 1.377(12)
C17 H17 . 0.9500
C17 C18 . 1.377(12)
C18 H18 . 0.9500
C18 N3 . 1.339(11)
C19 H19 . 0.9500
C19 C20 . 1.369(11)
C19 N7 . 1.337(11)
C20 H20 . 0.9500
C20 C21 . 1.383(10)
C21 C22 . 1.389(11)
C21 C24 . 1.485(10)
C22 H22 . 0.9500
C22 C23 . 1.380(12)
C23 H23 . 0.9500
C23 N7 . 1.336(10)
C24 N8 . 1.356(9)
C24 N9 . 1.328(9)
C25 C34 . 1.496(10)
C25 N9 . 1.336(10)
C25 N10 . 1.341(9)
C26 C29 . 1.494(9)
C26 N8 . 1.339(10)
C26 N10 . 1.338(10)
C27 H27 . 0.9500
C27 C28 . 1.381(11)
C27 N12 . 1.338(11)
C28 H28 . 0.9500
C28 C29 . 1.359(11)
C29 C30 . 1.364(12)
C30 H30 . 0.9500
C30 C31 . 1.380(13)
C31 H31 . 0.9500
C31 N12 . 1.322(12)
C32 H32 . 0.9500
C32 C33 . 1.375(14)
C32 N11 . 1.305(13)
C33 H33 . 0.9500
C33 C34 . 1.373(12)
C34 C35 . 1.371(11)
C35 H35 . 0.9500
C35 C36 . 1.364(13)
C36 H36 . 0.9500
C36 N11 . 1.307(12)
N1 Zn1_a . 2.062(7)
N1 Zn1A_b . 2.106(10)
N2 Zn2_a . 2.133(18)
N2 Zn2A_b . 2.041(11)
N3 Zn3_a . 2.054(7)
N7 Zn3_a . 2.055(6)
N11 Zn1_a 3_445 2.086(7)
N11 Zn1A_b 3_445 2.207(10)
N12 Zn2_a 8_465 2.034(18)
N12 Zn2A_b 8_465 2.102(11)
Zn1_a N11 3 2.086(7)
Zn1_a I1_a . 2.5362(17)
Zn1_a I2_a . 2.5335(16)
Zn1A_b N11 3 2.207(10)
Zn1A_b I1A_b . 2.552(10)
Zn1A_b I2A_b . 2.548(9)
Zn2_a N12 8_566 2.034(18)
Zn2_a I3_a . 2.525(11)
Zn2_a I4_a . 2.543(11)
Zn2A_b N12 8_566 2.102(11)
Zn2A_b I3A_b . 2.539(6)
Zn2A_b I4A_b . 2.536(6)
Zn3_a I5_a . 2.541(8)
Zn3_a I6_a . 2.551(11)
C37_a H37A_a . 0.9800
C37_a H37B_a . 0.9800
C37_a H37C_a . 0.9800
C37_a C38_a . 1.60(2)
C38_a H38_a . 0.9500
C38_a C39_a . 1.219(17)
C39_a H39_a . 0.9500
C39_a C40_a . 1.509(16)
C40_a C41_a . 1.338(12)
C40_a C45_a . 1.356(12)
C41_a H41_a . 0.9500
C41_a C42_a . 1.444(14)
C42_a H42_a . 0.9500
C42_a C43_a . 1.352(12)
C43_a C44_a . 1.353(12)
C43_a O1_a . 1.371(13)
C44_a H44_a . 0.9500
C44_a C45_a . 1.427(14)
C45_a H45_a . 0.9500
C46_a H46A_a . 0.9800
C46_a H46B_a . 0.9800
C46_a H46C_a . 0.9800
C46_a O1_a . 1.452(15)
C47_a H47A_a . 0.9800
C47_a H47B_a . 0.9800
C47_a H47C_a . 0.9800
C47_a C48_a . 1.63(2)
C48_a H48_a . 0.9500
C48_a C49_a . 1.203(19)
C49_a H49_a . 0.9500
C49_a C50_a . 1.532(19)
C50_a C55_a . 1.323(14)
C50_a C51_a . 1.351(14)
C55_a H55_a . 0.9500
C55_a C54_a . 1.444(17)
C54_a H54_a . 0.9500
C54_a C53_a . 1.337(15)
C53_a C52_a . 1.344(16)
C53_a O2_a . 1.412(18)
C52_a H52_a . 0.9500
C52_a C51_a . 1.466(17)
C51_a H51_a . 0.9500
C56_a H56A_a . 0.9800
C56_a H56B_a . 0.9800
C56_a H56C_a . 0.9800
C56_a O2_a . 1.422(19)
C57_a H57A_a . 0.9800
C57_a H57B_a . 0.9800
C57_a H57C_a . 0.9800
C57_a C58_a . 1.59(2)
C58_a H58_a . 0.9500
C58_a C59_a . 1.18(2)
C59_a H59_a . 0.9500
C59_a C60_a . 1.53(2)
C60_a C65_a . 1.340(15)
C60_a C61_a . 1.317(15)
C65_a H65_a . 0.9500
C65_a C64_a . 1.468(17)
C64_a H64_a . 0.9500
C64_a C63_a . 1.351(15)
C63_a C62_a . 1.339(14)
C63_a O3_a . 1.392(16)
C62_a H62_a . 0.9500
C62_a C61_a . 1.439(17)
C61_a H61_a . 0.9500
C66_a H66A_a . 0.9800
C66_a H66B_a . 0.9800
C66_a H66C_a . 0.9800
C66_a O3_a . 1.435(18)

loop_
_geom_torsion_atom_site_label_1
_geom_torsion_atom_site_label_2
_geom_torsion_atom_site_label_3
_geom_torsion_atom_site_label_4
_geom_torsion_site_symmetry_4
_geom_torsion
C1 C2 C3 C4 . 3.7(10)
C1 C2 C3 C6 . -176.5(6)
C2 C1 N2 C5 . -2.0(11)
C2 C1 N2 Zn2_a . 171.0(8)
C2 C1 N2 Zn2A_b . 171.7(6)
C2 C3 C4 C5 . -2.7(11)
C2 C3 C6 N4 . -170.6(6)
C2 C3 C6 N5 . 9.2(9)
C3 C4 C5 N2 . -0.8(11)
C3 C6 N4 C8 . 174.1(6)
C3 C6 N5 C7 . -174.4(6)
C4 C3 C6 N4 . 9.1(10)
C4 C3 C6 N5 . -171.1(6)
C4 C5 N2 C1 . 3.1(11)
C4 C5 N2 Zn2_a . -170.7(8)
C4 C5 N2 Zn2A_b . -170.4(6)
C6 C3 C4 C5 . 177.6(7)
C7 C16 C17 C18 . -177.3(7)
C8 C11 C12 C13 . 177.9(10)
C9 C10 C11 C8 . -176.0(8)
C9 C10 C11 C12 . 0.7(13)
C10 C9 N1 C13 . -2.8(13)
C10 C9 N1 Zn1_a . -178.8(6)
C10 C9 N1 Zn1A_b . -169.1(7)
C10 C11 C12 C13 . 1.1(16)
C11 C8 N4 C6 . 179.6(7)
C11 C8 N6 C7 . -174.7(7)
C11 C12 C13 N1 . -4.0(19)
C12 C13 N1 C9 . 4.8(17)
C12 C13 N1 Zn1_a . -179.2(10)
C12 C13 N1 Zn1A_b . 175.5(12)
C14 C15 C16 C7 . 175.3(12)
C14 C15 C16 C17 . -7.0(19)
C15 C14 N3 C18 . 1(2)
C15 C14 N3 Zn3_a . -175.4(13)
C15 C16 C17 C18 . 4.9(14)
C16 C7 N5 C6 . 179.0(6)
C16 C7 N6 C8 . 176.3(6)
C16 C17 C18 N3 . 0.2(13)
C17 C18 N3 C14 . -3.3(15)
C17 C18 N3 Zn3_a . 173.3(7)
C19 C20 C21 C22 . 1.6(13)
C19 C20 C21 C24 . -178.2(8)
C20 C19 N7 C23 . -0.2(13)
C20 C19 N7 Zn3_a . 173.3(7)
C20 C21 C22 C23 . -1.8(14)
C20 C21 C24 N8 . -172.0(7)
C20 C21 C24 N9 . 8.6(11)
C21 C22 C23 N7 . 1.0(16)
C21 C24 N8 C26 . -177.2(6)
C21 C24 N9 C25 . 178.9(6)
C22 C21 C24 N8 . 8.2(11)
C22 C21 C24 N9 . -171.2(8)
C22 C23 N7 C19 . 0.0(15)
C22 C23 N7 Zn3_a . -173.4(8)
C24 C21 C22 C23 . 178.0(9)
C25 C34 C35 C36 . -178.6(8)
C26 C29 C30 C31 . 178.8(11)
C27 C28 C29 C26 . -179.5(8)
C27 C28 C29 C30 . 1.8(14)
C28 C27 N12 C31 . -1.9(15)
C28 C27 N12 Zn2_a 8_465 177.1(9)
C28 C27 N12 Zn2A_b 8_465 172.9(7)
C28 C29 C30 C31 . -2.5(18)
C29 C26 N8 C24 . 178.8(7)
C29 C26 N10 C25 . 179.1(7)
C29 C30 C31 N12 . 1(2)
C30 C31 N12 C27 . 1.2(19)
C30 C31 N12 Zn2_a 8_465 -177.7(12)
C30 C31 N12 Zn2A_b 8_465 -174.0(12)
C32 C33 C34 C25 . 177.8(11)
C32 C33 C34 C35 . -0.8(17)
C33 C32 N11 C36 . -2.3(19)
C33 C32 N11 Zn1_a 3_445 -175.9(11)
C33 C32 N11 Zn1A_b 3_445 178.3(12)
C33 C34 C35 C36 . 0.0(15)
C34 C25 N9 C24 . 176.4(6)
C34 C25 N10 C26 . -176.0(6)
C34 C35 C36 N11 . -0.3(16)
C35 C36 N11 C32 . 1.4(16)
C35 C36 N11 Zn1_a 3_445 175.1(8)
C35 C36 N11 Zn1A_b 3_445 -179.5(8)
N1 C9 C10 C11 . 0.1(13)
N2 C1 C2 C3 . -1.4(11)
N3 C14 C15 C16 . 4(2)
N4 C6 N5 C7 . 5.4(10)
N4 C8 C11 C10 . -35.4(11)
N4 C8 C11 C12 . 147.9(9)
N4 C8 N6 C7 . 5.0(11)
N5 C6 N4 C8 . -5.6(10)
N5 C7 C16 C15 . -172.9(10)
N5 C7 C16 C17 . 9.4(11)
N5 C7 N6 C8 . -5.2(10)
N6 C7 C16 C15 . 5.7(13)
N6 C7 C16 C17 . -172.0(7)
N6 C7 N5 C6 . 0.5(10)
N6 C8 C11 C10 . 144.2(8)
N6 C8 C11 C12 . -32.5(12)
N6 C8 N4 C6 . 0.0(11)
N7 C19 C20 C21 . -0.7(14)
N8 C24 N9 C25 . -0.5(10)
N8 C26 C29 C28 . 3.1(12)
N8 C26 C29 C30 . -178.3(10)
N8 C26 N10 C25 . -0.4(11)
N9 C24 N8 C26 . 2.2(11)
N9 C25 C34 C33 . -169.7(9)
N9 C25 C34 C35 . 8.9(11)
N9 C25 N10 C26 . 2.5(11)
N10 C25 C34 C33 . 8.9(12)
N10 C25 C34 C35 . -172.5(8)
N10 C25 N9 C24 . -2.1(11)
N10 C26 C29 C28 . -176.4(8)
N10 C26 C29 C30 . 2.2(13)
N10 C26 N8 C24 . -1.7(11)
N11 C32 C33 C34 . 2(2)
N12 C27 C28 C29 . 0.4(14)
C37_a C38_a C39_a C40_a . -177.8(13)
C38_a C39_a C40_a C41_a . 176.9(13)
C38_a C39_a C40_a C45_a . 0(2)
C39_a C40_a C41_a C42_a . -173.9(11)
C39_a C40_a C45_a C44_a . 173.0(12)
C40_a C41_a C42_a C43_a . 1.3(18)
C41_a C40_a C45_a C44_a . -3.6(19)
C41_a C42_a C43_a C44_a . -5(2)
C41_a C42_a C43_a O1_a . 176.3(12)
C42_a C43_a C44_a C45_a . 4(2)
C42_a C43_a O1_a C46_a . -18(2)
C43_a C44_a C45_a C40_a . 0(2)
C44_a C43_a O1_a C46_a . 163.3(17)
C45_a C40_a C41_a C42_a . 2.8(17)
O1_a C43_a C44_a C45_a . -176.9(13)
C47_a C48_a C49_a C50_a . -173.3(16)
C48_a C49_a C50_a C55_a . 6(3)
C48_a C49_a C50_a C51_a . -175.5(17)
C49_a C50_a C55_a C54_a . 175.5(17)
C49_a C50_a C51_a C52_a . -178.4(14)
C50_a C55_a C54_a C53_a . 4(3)
C55_a C50_a C51_a C52_a . 0(2)
C55_a C54_a C53_a C52_a . -2(3)
C55_a C54_a C53_a O2_a . 179.3(19)
C54_a C53_a C52_a C51_a . -1(3)
C54_a C53_a O2_a C56_a . 166(2)
C53_a C52_a C51_a C50_a . 2(2)
C52_a C53_a O2_a C56_a . -13(3)
C51_a C50_a C55_a C54_a . -3(3)
O2_a C53_a C52_a C51_a . 177.7(18)
C57_a C58_a C59_a C60_a . -179(3)
C58_a C59_a C60_a C65_a . 25(4)
C58_a C59_a C60_a C61_a . -157(3)
C59_a C60_a C65_a C64_a . 173(2)
C59_a C60_a C61_a C62_a . 176.3(17)
C60_a C65_a C64_a C63_a . 14(4)
C65_a C60_a C61_a C62_a . -6(3)
C65_a C64_a C63_a C62_a . -12(4)
C65_a C64_a C63_a O3_a . 172(2)
C64_a C63_a C62_a C61_a . 1(3)
C64_a C63_a O3_a C66_a . -167(3)
C63_a C62_a C61_a C60_a . 8(3)
C62_a C63_a O3_a C66_a . 18(3)
C61_a C60_a C65_a C64_a . -5(4)
O3_a C63_a C62_a C61_a . 176.8(18)
